data_4133416
loop_
_publ_author_name
'Zhou, Weixiang'
'Shen, Han'
'Wu, Chenyu'
'Tu, Zeyi'
'He, Feng'
'Gu, Yanan'
'Xue, Yurui'
'Zhao, Yingjie'
'Yi, Yuanping'
'Li, Yongjun'
'Li, Yuliang'

_publ_section_title
;
 Direct Synthesis of Crystalline Graphdiyne Analogue Based on
 Supramolecular Interactions.
;
_journal_issue 1
_journal_name_full 'Journal of the American Chemical Society'
_journal_page_first 48
_journal_page_last 52
_journal_paper_doi 10.1021/jacs.8b09945
_journal_volume 141
_journal_year 2019
_chemical_formula_moiety 'C28 H18'
_chemical_formula_sum 'C28 H18'
_chemical_formula_weight 354.42
_space_group_crystal_system monoclinic
_space_group_IT_number 14
_space_group_name_Hall '-P 2ybc'
_space_group_name_H-M_alt 'P 1 21/c 1'
_atom_sites_solution_hydrogens geom
_atom_sites_solution_primary dual
_audit_creation_date 2018-04-28
_audit_creation_method
;
Olex2 1.2
(compiled 2018.04.26 svn.r3504 for OlexSys, GUI svn.r5492)
;
_audit_update_record
;
????
;
_cell_angle_alpha 90
_cell_angle_beta 95.023(4)
_cell_angle_gamma 90
_cell_formula_units_Z 4
_cell_length_a 15.289(6)
_cell_length_b 13.561(5)
_cell_length_c 9.488(4)
_cell_measurement_reflns_used 6054
_cell_measurement_temperature 173(2)
_cell_measurement_theta_max 27.4750
_cell_measurement_theta_min 1.3370
_cell_volume 1959.6(13)
_computing_cell_refinement 'CrystalClear (Rigaku Inc., 2007)'
_computing_data_collection 'CrystalClear (Rigaku Inc., 2007)'
_computing_data_reduction 'CrystalClear (Rigaku Inc., 2007)'
_computing_molecular_graphics 'Olex2 (Dolomanov et al., 2009)'
_computing_publication_material 'CIFTAB (Sheldrick, 2014)'
_computing_structure_refinement 'ShelXL (Sheldrick, 2015)'
_computing_structure_solution 'ShelXT (Sheldrick, 2015)'
_diffrn_ambient_temperature 173.15
_diffrn_measured_fraction_theta_full 0.996
_diffrn_measured_fraction_theta_max 0.992
_diffrn_measurement_device_type 'MM007-HF CCD(Saturn 724+)'
_diffrn_measurement_method '\w scans at fixed \c = 45\%'
_diffrn_radiation_monochromator Confocal
_diffrn_radiation_type MoK\a
_diffrn_radiation_wavelength 0.71073
_diffrn_reflns_av_R_equivalents 0.0600
_diffrn_reflns_av_unetI/netI 0.0489
_diffrn_reflns_Laue_measured_fraction_full 0.996
_diffrn_reflns_Laue_measured_fraction_max 0.992
_diffrn_reflns_limit_h_max 19
_diffrn_reflns_limit_h_min -19
_diffrn_reflns_limit_k_max 16
_diffrn_reflns_limit_k_min -17
_diffrn_reflns_limit_l_max 12
_diffrn_reflns_limit_l_min -12
_diffrn_reflns_number 15296
_diffrn_reflns_point_group_measured_fraction_full 0.996
_diffrn_reflns_point_group_measured_fraction_max 0.992
_diffrn_reflns_theta_full 25.242
_diffrn_reflns_theta_max 27.473
_diffrn_reflns_theta_min 1.337
_diffrn_source 'Rotating Anode'
_exptl_absorpt_coefficient_mu 0.068
_exptl_absorpt_correction_T_max 1.00000
_exptl_absorpt_correction_T_min 0.78507
_exptl_absorpt_correction_type multi-scan
_exptl_absorpt_process_details 'CrystalClear (Rigaku Inc., 2007)'
_exptl_crystal_colour colorless
_exptl_crystal_density_diffrn 1.201
_exptl_crystal_description block
_exptl_crystal_F_000 744
_exptl_crystal_size_max 0.396
_exptl_crystal_size_mid 0.148
_exptl_crystal_size_min 0.112
_refine_diff_density_max 0.164
_refine_diff_density_min -0.183
_refine_diff_density_rms 0.039
_refine_ls_extinction_method none
_refine_ls_goodness_of_fit_ref 1.198
_refine_ls_hydrogen_treatment constr
_refine_ls_matrix_type full
_refine_ls_number_parameters 253
_refine_ls_number_reflns 4467
_refine_ls_number_restraints 0
_refine_ls_restrained_S_all 1.198
_refine_ls_R_factor_all 0.0865
_refine_ls_R_factor_gt 0.0740
_refine_ls_shift/su_max 0.001
_refine_ls_shift/su_mean 0.000
_refine_ls_structure_factor_coef Fsqd
_refine_ls_weighting_details 'w=1/[\s^2^(Fo^2^)+(0.0382P)^2^+0.8434P] where P=(Fo^2^+2Fc^2^)/3'
_refine_ls_weighting_scheme calc
_refine_ls_wR_factor_gt 0.1427
_refine_ls_wR_factor_ref 0.1495
_reflns_Friedel_coverage 0.000
_reflns_number_gt 3909
_reflns_number_total 4467
_reflns_threshold_expression 'I > 2\s(I)'
_cod_data_source_file ja8b09945_si_003.cif
_cod_data_source_block a
_cod_database_code 4133416
_shelx_shelxl_version_number 2016/6
_shelx_space_group_comment
;
The symmetry employed for this shelxl refinement is uniquely defined
by the following loop, which should always be used as a source of
symmetry information in preference to the above space-group names.
They are only intended as comments.
;
_shelx_estimated_absorpt_t_max 0.992
_shelx_estimated_absorpt_t_min 0.974
_olex2_refinement_description
;
1. Fixed Uiso
 At 1.2 times of:
  All C(H) groups
2.a Aromatic/amide H refined with riding coordinates:
 C6(H6), C8(H8), C9(H9), C10(H10), C11(H11), C12(H12), C16(H16), C17(H17),
 C18(H18), C19(H19), C20(H20), C24(H24), C25(H25), C26(H26), C27(H27), C28(H28)
2.b :
 C14(H14), C22(H22)
;
_olex2_submission_special_instructions 'No special instructions were received'

loop_
_space_group_symop_operation_xyz
'x, y, z'
'-x, y+1/2, -z+1/2'
'-x, -y, -z'
'x, -y-1/2, z-1/2'

loop_
_atom_site_label
_atom_site_type_symbol
_atom_site_fract_x
_atom_site_fract_y
_atom_site_fract_z
_atom_site_U_iso_or_equiv
_atom_site_adp_type
_atom_site_occupancy
_atom_site_site_symmetry_order
_atom_site_calc_flag
_atom_site_refinement_flags_posn
C1 C 0.77852(12) 0.27776(14) 0.6768(2) 0.0325(4) Uani 1 1 d .
C2 C 0.69347(12) 0.27506(14) 0.7237(2) 0.0311(4) Uani 1 1 d .
C3 C 0.64400(12) 0.36207(13) 0.72692(19) 0.0298(4) Uani 1 1 d .
C4 C 0.68038(12) 0.45215(13) 0.6886(2) 0.0300(4) Uani 1 1 d .
C5 C 0.76644(12) 0.45620(14) 0.6450(2) 0.0314(4) Uani 1 1 d .
C6 C 0.81284(12) 0.36767(14) 0.6402(2) 0.0348(4) Uani 1 1 d .
H6 H 0.870534 0.369270 0.610320 0.042 Uiso 1 1 calc R
C7 C 0.83073(12) 0.18621(14) 0.6618(2) 0.0341(4) Uani 1 1 d .
C8 C 0.79783(15) 0.11003(16) 0.5752(2) 0.0466(5) Uani 1 1 d .
H8 H 0.740639 0.115404 0.527852 0.056 Uiso 1 1 calc R
C9 C 0.84759(16) 0.02577(18) 0.5567(3) 0.0512(6) Uani 1 1 d .
H9 H 0.824728 -0.025488 0.495904 0.061 Uiso 1 1 calc R
C10 C 0.92983(15) 0.01689(17) 0.6264(3) 0.0470(6) Uani 1 1 d .
H10 H 0.963536 -0.040977 0.615162 0.056 Uiso 1 1 calc R
C11 C 0.96337(14) 0.09208(17) 0.7128(3) 0.0476(6) Uani 1 1 d .
H11 H 1.020440 0.086088 0.760388 0.057 Uiso 1 1 calc R
C12 C 0.91418(13) 0.17650(16) 0.7307(2) 0.0421(5) Uani 1 1 d .
H12 H 0.937786 0.227944 0.790481 0.051 Uiso 1 1 calc R
C13 C 0.65816(13) 0.18381(14) 0.7730(2) 0.0351(4) Uani 1 1 d .
C14 C 0.63166(14) 0.10932(16) 0.8166(3) 0.0453(5) Uani 1 1 d .
H14 H 0.610264 0.049188 0.851766 0.054 Uiso 1 1 calc R
C15 C 0.55055(12) 0.35946(13) 0.7629(2) 0.0295(4) Uani 1 1 d .
C16 C 0.48455(13) 0.34392(15) 0.6553(2) 0.0368(5) Uani 1 1 d .
H16 H 0.499735 0.331513 0.561945 0.044 Uiso 1 1 calc R
C17 C 0.39689(13) 0.34620(16) 0.6817(3) 0.0433(5) Uani 1 1 d .
H17 H 0.352422 0.335410 0.606911 0.052 Uiso 1 1 calc R
C18 C 0.37451(14) 0.36416(15) 0.8166(3) 0.0458(5) Uani 1 1 d .
H18 H 0.314479 0.366451 0.835094 0.055 Uiso 1 1 calc R
C19 C 0.43904(16) 0.37875(18) 0.9242(3) 0.0507(6) Uani 1 1 d .
H19 H 0.423376 0.390685 1.017411 0.061 Uiso 1 1 calc R
C20 C 0.52690(14) 0.37629(16) 0.8986(2) 0.0434(5) Uani 1 1 d .
H20 H 0.571009 0.386157 0.974168 0.052 Uiso 1 1 calc R
C21 C 0.62653(12) 0.53956(14) 0.6899(2) 0.0314(4) Uani 1 1 d .
C22 C 0.58164(13) 0.61007(15) 0.6941(2) 0.0384(5) Uani 1 1 d .
H22 H 0.545488 0.666846 0.697442 0.046 Uiso 1 1 calc R
C23 C 0.80702(12) 0.54866(14) 0.5965(2) 0.0327(4) Uani 1 1 d .
C24 C 0.80092(13) 0.63842(14) 0.6674(2) 0.0360(4) Uani 1 1 d .
H24 H 0.768895 0.641864 0.748654 0.043 Uiso 1 1 calc R
C25 C 0.84108(14) 0.72255(15) 0.6205(2) 0.0424(5) Uani 1 1 d .
H25 H 0.835034 0.783407 0.668268 0.051 Uiso 1 1 calc R
C26 C 0.88978(15) 0.71839(17) 0.5048(3) 0.0478(6) Uani 1 1 d .
H26 H 0.917828 0.775928 0.473560 0.057 Uiso 1 1 calc R
C27 C 0.89746(16) 0.62955(17) 0.4344(2) 0.0479(6) Uani 1 1 d .
H27 H 0.931494 0.626070 0.355456 0.057 Uiso 1 1 calc R
C28 C 0.85570(14) 0.54587(16) 0.4788(2) 0.0404(5) Uani 1 1 d .
H28 H 0.860258 0.485798 0.428452 0.048 Uiso 1 1 calc R

loop_
_atom_site_aniso_label
_atom_site_aniso_U_11
_atom_site_aniso_U_22
_atom_site_aniso_U_33
_atom_site_aniso_U_23
_atom_site_aniso_U_13
_atom_site_aniso_U_12
C1 0.0294(9) 0.0332(10) 0.0343(10) -0.0007(8) -0.0013(8) 0.0031(8)
C2 0.0297(9) 0.0304(10) 0.0326(10) 0.0000(8) 0.0002(7) 0.0002(7)
C3 0.0299(9) 0.0322(10) 0.0269(9) -0.0011(7) 0.0011(7) -0.0003(7)
C4 0.0302(9) 0.0311(10) 0.0284(9) -0.0004(7) 0.0008(7) 0.0027(8)
C5 0.0299(9) 0.0329(10) 0.0312(10) 0.0007(8) 0.0012(7) -0.0005(8)
C6 0.0278(9) 0.0366(10) 0.0402(11) -0.0004(9) 0.0043(8) -0.0013(8)
C7 0.0316(9) 0.0326(10) 0.0391(11) 0.0057(8) 0.0084(8) 0.0037(8)
C8 0.0446(12) 0.0451(12) 0.0488(13) -0.0059(10) -0.0026(10) 0.0082(10)
C9 0.0620(15) 0.0449(13) 0.0474(13) -0.0068(11) 0.0089(11) 0.0120(11)
C10 0.0494(12) 0.0398(12) 0.0555(14) 0.0083(10) 0.0247(11) 0.0152(10)
C11 0.0310(10) 0.0463(13) 0.0664(15) 0.0150(11) 0.0095(10) 0.0083(9)
C12 0.0291(10) 0.0382(11) 0.0585(14) 0.0062(10) 0.0019(9) -0.0009(8)
C13 0.0324(9) 0.0320(10) 0.0408(11) 0.0006(9) 0.0028(8) 0.0047(8)
C14 0.0451(12) 0.0327(11) 0.0592(14) 0.0053(10) 0.0104(10) 0.0026(9)
C15 0.0316(9) 0.0237(9) 0.0336(10) 0.0022(7) 0.0053(7) 0.0016(7)
C16 0.0352(10) 0.0398(11) 0.0357(11) -0.0005(9) 0.0049(8) -0.0042(8)
C17 0.0318(10) 0.0433(12) 0.0542(14) 0.0011(10) 0.0009(9) -0.0055(9)
C18 0.0341(10) 0.0365(11) 0.0695(16) 0.0067(11) 0.0194(10) -0.0003(9)
C19 0.0528(13) 0.0540(14) 0.0487(13) -0.0008(11) 0.0242(11) 0.0040(11)
C20 0.0433(11) 0.0520(13) 0.0351(11) -0.0010(10) 0.0054(9) 0.0020(10)
C21 0.0327(9) 0.0334(10) 0.0283(9) 0.0010(8) 0.0043(7) -0.0021(8)
C22 0.0385(10) 0.0341(11) 0.0429(12) 0.0011(9) 0.0042(9) 0.0030(9)
C23 0.0296(9) 0.0326(10) 0.0356(10) 0.0018(8) 0.0015(8) -0.0013(8)
C24 0.0320(9) 0.0367(11) 0.0392(11) -0.0022(9) 0.0023(8) -0.0014(8)
C25 0.0452(12) 0.0325(11) 0.0491(13) -0.0022(9) 0.0017(10) -0.0021(9)
C26 0.0523(13) 0.0398(12) 0.0517(14) 0.0083(10) 0.0079(11) -0.0090(10)
C27 0.0564(14) 0.0473(13) 0.0422(12) 0.0053(10) 0.0166(10) -0.0042(11)
C28 0.0463(12) 0.0359(11) 0.0398(12) 0.0002(9) 0.0089(9) -0.0022(9)

loop_
_atom_type_symbol
_atom_type_description
_atom_type_scat_dispersion_real
_atom_type_scat_dispersion_imag
_atom_type_scat_source
C C 0.0033 0.0016 'International Tables Vol C Tables 4.2.6.8 and 6.1.1.4'
H H 0.0000 0.0000 'International Tables Vol C Tables 4.2.6.8 and 6.1.1.4'

loop_
_geom_angle_atom_site_label_1
_geom_angle_atom_site_label_2
_geom_angle_atom_site_label_3
_geom_angle
C2 C1 C7 121.66(17)
C6 C1 C2 118.83(17)
C6 C1 C7 119.48(17)
C1 C2 C13 120.34(17)
C3 C2 C1 119.90(17)
C3 C2 C13 119.73(17)
C2 C3 C15 120.78(16)
C4 C3 C2 119.97(17)
C4 C3 C15 119.16(16)
C3 C4 C5 120.64(16)
C3 C4 C21 118.24(17)
C5 C4 C21 121.08(17)
C4 C5 C23 123.11(17)
C6 C5 C4 117.66(17)
C6 C5 C23 119.12(17)
C1 C6 C5 122.95(18)
C1 C6 H6 118.5
C5 C6 H6 118.5
C8 C7 C1 120.52(18)
C8 C7 C12 118.64(19)
C12 C7 C1 120.81(19)
C7 C8 H8 119.6
C7 C8 C9 120.8(2)
C9 C8 H8 119.6
C8 C9 H9 120.1
C10 C9 C8 119.9(2)
C10 C9 H9 120.1
C9 C10 H10 120.0
C9 C10 C11 119.9(2)
C11 C10 H10 120.0
C10 C11 H11 119.8
C10 C11 C12 120.3(2)
C12 C11 H11 119.8
C7 C12 C11 120.4(2)
C7 C12 H12 119.8
C11 C12 H12 119.8
C14 C13 C2 177.8(2)
C13 C14 H14 180.0
C16 C15 C3 118.83(17)
C20 C15 C3 122.65(17)
C20 C15 C16 118.46(19)
C15 C16 H16 119.5
C17 C16 C15 121.1(2)
C17 C16 H16 119.5
C16 C17 H17 120.1
C18 C17 C16 119.7(2)
C18 C17 H17 120.1
C17 C18 H18 120.1
C19 C18 C17 119.8(2)
C19 C18 H18 120.1
C18 C19 H19 119.6
C18 C19 C20 120.7(2)
C20 C19 H19 119.6
C15 C20 C19 120.2(2)
C15 C20 H20 119.9
C19 C20 H20 119.9
C22 C21 C4 178.2(2)
C21 C22 H22 180.0
C24 C23 C5 122.50(18)
C28 C23 C5 119.34(18)
C28 C23 C24 118.12(18)
C23 C24 H24 119.6
C25 C24 C23 120.8(2)
C25 C24 H24 119.6
C24 C25 H25 119.8
C26 C25 C24 120.4(2)
C26 C25 H25 119.8
C25 C26 H26 120.3
C25 C26 C27 119.5(2)
C27 C26 H26 120.3
C26 C27 H27 119.9
C28 C27 C26 120.3(2)
C28 C27 H27 119.9
C23 C28 H28 119.6
C27 C28 C23 120.9(2)
C27 C28 H28 119.6

loop_
_geom_bond_atom_site_label_1
_geom_bond_atom_site_label_2
_geom_bond_distance
C1 C2 1.411(3)
C1 C6 1.384(3)
C1 C7 1.490(3)
C2 C3 1.403(3)
C2 C13 1.444(3)
C3 C4 1.403(3)
C3 C15 1.498(3)
C4 C5 1.414(3)
C4 C21 1.444(3)
C5 C6 1.397(3)
C5 C23 1.490(3)
C6 H6 0.9500
C7 C8 1.387(3)
C7 C12 1.388(3)
C8 H8 0.9500
C8 C9 1.392(3)
C9 H9 0.9500
C9 C10 1.374(3)
C10 H10 0.9500
C10 C11 1.379(3)
C11 H11 0.9500
C11 C12 1.388(3)
C12 H12 0.9500
C13 C14 1.177(3)
C14 H14 0.9500
C15 C16 1.388(3)
C15 C20 1.386(3)
C16 H16 0.9500
C16 C17 1.385(3)
C17 H17 0.9500
C17 C18 1.375(3)
C18 H18 0.9500
C18 C19 1.371(3)
C19 H19 0.9500
C19 C20 1.386(3)
C20 H20 0.9500
C21 C22 1.180(3)
C22 H22 0.9500
C23 C24 1.398(3)
C23 C28 1.396(3)
C24 H24 0.9500
C24 C25 1.387(3)
C25 H25 0.9500
C25 C26 1.381(3)
C26 H26 0.9500
C26 C27 1.387(3)
C27 H27 0.9500
C27 C28 1.386(3)
C28 H28 0.9500

loop_
_geom_torsion_atom_site_label_1
_geom_torsion_atom_site_label_2
_geom_torsion_atom_site_label_3
_geom_torsion_atom_site_label_4
_geom_torsion
C1 C2 C3 C4 -2.4(3)
C1 C2 C3 C15 174.11(17)
C1 C7 C8 C9 177.7(2)
C1 C7 C12 C11 -178.1(2)
C2 C1 C6 C5 -1.1(3)
C2 C1 C7 C8 57.4(3)
C2 C1 C7 C12 -124.6(2)
C2 C3 C4 C5 0.7(3)
C2 C3 C4 C21 178.42(17)
C2 C3 C15 C16 -87.6(2)
C2 C3 C15 C20 95.4(2)
C3 C4 C5 C6 0.7(3)
C3 C4 C5 C23 176.97(17)
C3 C15 C16 C17 -176.45(18)
C3 C15 C20 C19 176.16(19)
C4 C3 C15 C16 88.9(2)
C4 C3 C15 C20 -88.1(2)
C4 C5 C6 C1 -0.5(3)
C4 C5 C23 C24 44.6(3)
C4 C5 C23 C28 -137.7(2)
C5 C23 C24 C25 178.73(18)
C5 C23 C28 C27 -177.23(19)
C6 C1 C2 C3 2.6(3)
C6 C1 C2 C13 -175.29(18)
C6 C1 C7 C8 -120.7(2)
C6 C1 C7 C12 57.4(3)
C6 C5 C23 C24 -139.3(2)
C6 C5 C23 C28 38.5(3)
C7 C1 C2 C3 -175.53(17)
C7 C1 C2 C13 6.6(3)
C7 C1 C6 C5 177.00(18)
C7 C8 C9 C10 1.0(4)
C8 C7 C12 C11 0.0(3)
C8 C9 C10 C11 -1.0(4)
C9 C10 C11 C12 0.5(4)
C10 C11 C12 C7 0.0(3)
C12 C7 C8 C9 -0.5(3)
C13 C2 C3 C4 175.51(17)
C13 C2 C3 C15 -8.0(3)
C15 C3 C4 C5 -175.84(17)
C15 C3 C4 C21 1.9(3)
C15 C16 C17 C18 0.0(3)
C16 C15 C20 C19 -0.9(3)
C16 C17 C18 C19 -0.6(3)
C17 C18 C19 C20 0.4(3)
C18 C19 C20 C15 0.3(3)
C20 C15 C16 C17 0.7(3)
C21 C4 C5 C6 -176.93(17)
C21 C4 C5 C23 -0.7(3)
C23 C5 C6 C1 -176.90(18)
C23 C24 C25 C26 -1.7(3)
C24 C23 C28 C27 0.6(3)
C24 C25 C26 C27 0.8(3)
C25 C26 C27 C28 0.8(4)
C26 C27 C28 C23 -1.5(3)
C28 C23 C24 C25 1.0(3)
